data_7021121
loop_
_publ_author_name
'Dunsford, Jay J.'
'Tromp, Dorette S.'
'Cavell, Kingsley J.'
'Elsevier, Cornelis J.'
'Kariuki, Benson M.'

_publ_section_title
;
 N-alkyl functionalised expanded ring N-heterocyclic carbene complexes of
 rhodium(i) and iridium(i): structural investigations and preliminary
 catalytic evaluation.
;
_journal_issue 20
_journal_name_full 'Dalton transactions (Cambridge, England : 2003)'
_journal_page_first 7318
_journal_page_last 7329
_journal_paper_doi 10.1039/c2dt32823b
_journal_volume 42
_journal_year 2013
_chemical_formula_moiety 'C15 H30 N2, I'
_chemical_formula_sum 'C15 H30 I N2'
_chemical_formula_weight 365.31
_chemical_name_systematic
;
?
;
_space_group_IT_number 14
_symmetry_cell_setting monoclinic
_symmetry_space_group_name_Hall '-P 2yn'
_symmetry_space_group_name_H-M 'P 1 21/n 1'
_atom_sites_solution_hydrogens geom
_atom_sites_solution_primary direct
_atom_sites_solution_secondary difmap
_audit_creation_method SHELXL-97
_cell_angle_alpha 90.00
_cell_angle_beta 103.0750(10)
_cell_angle_gamma 90.00
_cell_formula_units_Z 4
_cell_length_a 13.2298(2)
_cell_length_b 8.9506(2)
_cell_length_c 15.5722(3)
_cell_measurement_reflns_used 2951
_cell_measurement_temperature 150(2)
_cell_measurement_theta_max 28.27
_cell_measurement_theta_min 2.64
_cell_volume 1796.17(6)
_computing_cell_refinement DENZO/SCALEPACK
_computing_data_collection 'cOLLECT,Nonius BV, 1997-2001'
_computing_data_reduction DENZO/SCALEPACK
_computing_structure_refinement SHELXL-97
_computing_structure_solution SHELXs-97
_diffrn_ambient_temperature 150(2)
_diffrn_measured_fraction_theta_full 0.993
_diffrn_measured_fraction_theta_max 0.993
_diffrn_measurement_device_type 'Nonius KappaCCD'
_diffrn_measurement_method 'CCD scans'
_diffrn_radiation_monochromator graphite
_diffrn_radiation_source 'fine-focus sealed tube'
_diffrn_radiation_type MoK\a
_diffrn_radiation_wavelength 0.71073
_diffrn_reflns_av_R_equivalents 0.0562
_diffrn_reflns_av_sigmaI/netI 0.0625
_diffrn_reflns_limit_h_max 17
_diffrn_reflns_limit_h_min -17
_diffrn_reflns_limit_k_max 11
_diffrn_reflns_limit_k_min -11
_diffrn_reflns_limit_l_max 20
_diffrn_reflns_limit_l_min -20
_diffrn_reflns_number 8565
_diffrn_reflns_theta_full 28.27
_diffrn_reflns_theta_max 28.27
_diffrn_reflns_theta_min 2.64
_exptl_absorpt_coefficient_mu 1.773
_exptl_absorpt_correction_T_max 0.8426
_exptl_absorpt_correction_T_min 0.5758
_exptl_absorpt_correction_type empirical
_exptl_absorpt_process_details Denzo/Scalepack
_exptl_crystal_colour colourless
_exptl_crystal_density_diffrn 1.351
_exptl_crystal_density_method 'not measured'
_exptl_crystal_description needle
_exptl_crystal_F_000 748
_exptl_crystal_size_max 0.35
_exptl_crystal_size_mid 0.12
_exptl_crystal_size_min 0.10
_refine_diff_density_max 1.170
_refine_diff_density_min -1.032
_refine_diff_density_rms 0.127
_refine_ls_extinction_coef 0.0082(7)
_refine_ls_extinction_expression Fc^*^=kFc[1+0.001xFc^2^\l^3^/sin(2\q)]^-1/4^
_refine_ls_extinction_method SHELXL
_refine_ls_goodness_of_fit_ref 1.078
_refine_ls_hydrogen_treatment constr
_refine_ls_matrix_type full
_refine_ls_number_parameters 170
_refine_ls_number_reflns 4426
_refine_ls_number_restraints 0
_refine_ls_restrained_S_all 1.078
_refine_ls_R_factor_all 0.1126
_refine_ls_R_factor_gt 0.0689
_refine_ls_shift/su_max 0.001
_refine_ls_shift/su_mean 0.000
_refine_ls_structure_factor_coef Fsqd
_refine_ls_weighting_details 'calc w=1/[\s^2^(Fo^2^)+(0.0622P)^2^+5.3378P] where P=(Fo^2^+2Fc^2^)/3'
_refine_ls_weighting_scheme calc
_refine_ls_wR_factor_gt 0.1380
_refine_ls_wR_factor_ref 0.1554
_reflns_number_gt 2951
_reflns_number_total 4426
_reflns_threshold_expression >2sigma(I)
_cod_data_source_file c2dt32823b.txt
_cod_data_source_block kjc1109
_cod_depositor_comments
;
The following automatic conversions were performed:

'_symmetry_cell_setting' value 'Monoclinic' changed to 'monoclinic'
according to /home/saulius/struct/CIF-dictionaries/cif_core.dic
dictionary named 'cif_core.dic' version 2.4.2 from 2011-04-26.

Automatic conversion script
Id: cif_fix_values 1891 2012-01-12 08:04:46Z andrius 
;
_cod_original_sg_symbol_H-M P21/n
_cod_database_code 7021121

loop_
_symmetry_equiv_pos_as_xyz
'x, y, z'
'-x+1/2, y+1/2, -z+1/2'
'-x, -y, -z'
'x-1/2, -y-1/2, z-1/2'

loop_
_atom_site_label
_atom_site_type_symbol
_atom_site_fract_x
_atom_site_fract_y
_atom_site_fract_z
_atom_site_U_iso_or_equiv
_atom_site_adp_type
_atom_site_occupancy
_atom_site_symmetry_multiplicity
_atom_site_calc_flag
_atom_site_refinement_flags
C1 C 0.4594(4) 0.3481(5) 0.6823(3) 0.0300(11) Uani 1 1 d .
C2 C 0.3054(4) 0.1805(6) 0.6589(4) 0.0416(13) Uani 1 1 d .
H2A H 0.2423 0.1789 0.6831 0.050 Uiso 1 1 calc R
H2B H 0.3356 0.0788 0.6648 0.050 Uiso 1 1 calc R
C3 C 0.2760(5) 0.2232(7) 0.5626(4) 0.0559(18) Uani 1 1 d .
H3A H 0.2669 0.3330 0.5583 0.067 Uiso 1 1 calc R
H3B H 0.2083 0.1769 0.5357 0.067 Uiso 1 1 calc R
C4 C 0.3542(5) 0.1773(8) 0.5095(4) 0.0584(17) Uani 1 1 d .
H4A H 0.3341 0.0784 0.4825 0.070 Uiso 1 1 calc R
H4B H 0.3513 0.2500 0.4611 0.070 Uiso 1 1 calc R
C5 C 0.4641(5) 0.1687(6) 0.5631(4) 0.0465(14) Uani 1 1 d .
H5A H 0.4703 0.0828 0.6040 0.056 Uiso 1 1 calc R
H5B H 0.5112 0.1505 0.5230 0.056 Uiso 1 1 calc R
C6 C 0.3615(4) 0.3466(6) 0.7927(4) 0.0375(12) Uani 1 1 d .
H6A H 0.2855 0.3542 0.7866 0.045 Uiso 1 1 calc R
H6B H 0.3904 0.4489 0.8016 0.045 Uiso 1 1 calc R
C7 C 0.4073(4) 0.2535(6) 0.8754(4) 0.0405(13) Uani 1 1 d .
C8 C 0.3814(6) 0.3393(9) 0.9527(5) 0.0647(19) Uani 1 1 d .
H8A H 0.4115 0.2872 1.0079 0.097 Uiso 1 1 calc R
H8B H 0.3059 0.3452 0.9449 0.097 Uiso 1 1 calc R
H8C H 0.4103 0.4404 0.9547 0.097 Uiso 1 1 calc R
C9 C 0.3592(5) 0.0968(7) 0.8700(4) 0.0499(15) Uani 1 1 d .
H9A H 0.3858 0.0435 0.9255 0.075 Uiso 1 1 calc R
H9B H 0.3774 0.0414 0.8213 0.075 Uiso 1 1 calc R
H9C H 0.2835 0.1053 0.8596 0.075 Uiso 1 1 calc R
C10 C 0.5252(5) 0.2399(8) 0.8875(4) 0.0547(17) Uani 1 1 d .
H10A H 0.5554 0.3396 0.8859 0.082 Uiso 1 1 calc R
H10B H 0.5408 0.1788 0.8398 0.082 Uiso 1 1 calc R
H10C H 0.5549 0.1926 0.9443 0.082 Uiso 1 1 calc R
C11 C 0.5820(4) 0.3953(6) 0.5934(4) 0.0394(13) Uani 1 1 d .
H11A H 0.5725 0.5006 0.6094 0.047 Uiso 1 1 calc R
H11B H 0.5760 0.3917 0.5289 0.047 Uiso 1 1 calc R
C12 C 0.6929(4) 0.3457(6) 0.6400(4) 0.0425(13) Uani 1 1 d .
C13 C 0.7163(5) 0.1870(7) 0.6141(5) 0.0559(17) Uani 1 1 d .
H13A H 0.7907 0.1671 0.6343 0.084 Uiso 1 1 calc R
H13B H 0.6961 0.1766 0.5498 0.084 Uiso 1 1 calc R
H13C H 0.6770 0.1155 0.6414 0.084 Uiso 1 1 calc R
C14 C 0.7680(5) 0.4521(7) 0.6091(5) 0.0613(18) Uani 1 1 d .
H14A H 0.7545 0.5547 0.6253 0.092 Uiso 1 1 calc R
H14B H 0.7580 0.4450 0.5449 0.092 Uiso 1 1 calc R
H14C H 0.8395 0.4247 0.6372 0.092 Uiso 1 1 calc R
C15 C 0.7090(5) 0.3537(10) 0.7392(4) 0.0621(19) Uani 1 1 d .
H15A H 0.6890 0.4529 0.7561 0.093 Uiso 1 1 calc R
H15B H 0.7823 0.3355 0.7666 0.093 Uiso 1 1 calc R
H15C H 0.6661 0.2777 0.7592 0.093 Uiso 1 1 calc R
N1 N 0.3812(3) 0.2870(5) 0.7101(3) 0.0324(9) Uani 1 1 d .
N2 N 0.4972(3) 0.3057(5) 0.6144(3) 0.0353(10) Uani 1 1 d .
I1 I 0.45360(3) 0.76410(4) 0.68736(3) 0.0456(2) Uani 1 1 d .

loop_
_atom_site_aniso_label
_atom_site_aniso_U_11
_atom_site_aniso_U_22
_atom_site_aniso_U_33
_atom_site_aniso_U_23
_atom_site_aniso_U_13
_atom_site_aniso_U_12
C1 0.032(2) 0.023(2) 0.035(3) 0.003(2) 0.008(2) 0.005(2)
C2 0.038(3) 0.032(3) 0.053(3) -0.002(3) 0.006(3) -0.009(2)
C3 0.055(4) 0.046(4) 0.056(4) 0.007(3) -0.010(3) -0.006(3)
C4 0.076(5) 0.050(4) 0.044(4) -0.012(3) 0.001(3) -0.011(3)
C5 0.061(4) 0.027(3) 0.057(4) -0.012(3) 0.024(3) -0.008(3)
C6 0.038(3) 0.031(3) 0.048(3) -0.004(2) 0.017(2) -0.002(2)
C7 0.040(3) 0.049(3) 0.037(3) -0.002(3) 0.017(2) 0.000(2)
C8 0.079(5) 0.065(5) 0.061(4) -0.011(4) 0.037(4) -0.007(4)
C9 0.058(4) 0.045(3) 0.050(4) 0.016(3) 0.019(3) 0.003(3)
C10 0.036(3) 0.087(5) 0.042(3) 0.007(3) 0.011(3) -0.003(3)
C11 0.057(3) 0.025(3) 0.041(3) 0.004(2) 0.022(3) 0.003(2)
C12 0.050(3) 0.026(3) 0.059(4) 0.005(3) 0.026(3) 0.002(2)
C13 0.066(4) 0.037(3) 0.073(4) 0.015(3) 0.031(4) 0.012(3)
C14 0.063(4) 0.039(3) 0.092(5) 0.011(3) 0.036(4) 0.003(3)
C15 0.044(3) 0.098(6) 0.047(4) -0.007(4) 0.017(3) 0.002(4)
N1 0.028(2) 0.026(2) 0.044(3) 0.0009(18) 0.0109(19) 0.0000(16)
N2 0.045(3) 0.024(2) 0.040(3) -0.0015(19) 0.016(2) -0.0013(19)
I1 0.0456(3) 0.0331(3) 0.0623(3) 0.00294(17) 0.02082(19) 0.00494(16)

loop_
_atom_type_symbol
_atom_type_description
_atom_type_scat_dispersion_real
_atom_type_scat_dispersion_imag
_atom_type_scat_source
C C 0.0033 0.0016 'International Tables Vol C Tables 4.2.6.8 and 6.1.1.4'
H H 0.0000 0.0000 'International Tables Vol C Tables 4.2.6.8 and 6.1.1.4'
N N 0.0061 0.0033 'International Tables Vol C Tables 4.2.6.8 and 6.1.1.4'
I I -0.4742 1.8119 'International Tables Vol C Tables 4.2.6.8 and 6.1.1.4'

loop_
_geom_angle_atom_site_label_1
_geom_angle_atom_site_label_2
_geom_angle_atom_site_label_3
_geom_angle
N2 C1 N1 127.4(5)
N1 C2 C3 111.3(5)
C2 C3 C4 114.7(5)
C5 C4 C3 113.8(5)
N2 C5 C4 112.9(5)
N1 C6 C7 114.9(4)
C8 C7 C10 110.3(5)
C8 C7 C9 109.8(5)
C10 C7 C9 109.4(5)
C8 C7 C6 105.7(5)
C10 C7 C6 110.0(5)
C9 C7 C6 111.6(5)
N2 C11 C12 115.3(4)
C15 C12 C13 108.9(5)
C15 C12 C14 109.9(6)
C13 C12 C14 108.1(5)
C15 C12 C11 111.4(5)
C13 C12 C11 111.7(5)
C14 C12 C11 106.7(5)
C1 N1 C6 116.3(4)
C1 N1 C2 125.0(4)
C6 N1 C2 118.2(4)
C1 N2 C11 117.7(4)
C1 N2 C5 123.4(4)
C11 N2 C5 118.7(4)

loop_
_geom_bond_atom_site_label_1
_geom_bond_atom_site_label_2
_geom_bond_distance
C1 N2 1.324(6)
C1 N1 1.326(6)
C2 N1 1.480(7)
C2 C3 1.511(9)
C3 C4 1.520(10)
C4 C5 1.505(9)
C5 N2 1.475(7)
C6 N1 1.469(7)
C6 C7 1.538(8)
C7 C8 1.530(8)
C7 C10 1.533(8)
C7 C9 1.535(8)
C11 N2 1.474(7)
C11 C12 1.547(8)
C12 C15 1.513(9)
C12 C13 1.527(8)
C12 C14 1.530(8)
